data_4001655
loop_
_publ_author_name
'Chan, Julia Y.'
'Wang, Mary E.'
'Rehr, Anette'
'Kauzlarich, Susan M.'
'Webb, David J.'

_publ_section_title
;
 Synthesis, Structure, and Magnetic Properties of the Rare-Earth Zintl
 Compounds Eu14MnPn11and Eu14InPn11(Pn = Sb, Bi)
;
_journal_issue 10
_journal_name_full 'Chemistry of Materials'
_journal_page_first 2131
_journal_paper_doi 10.1021/cm970219l
_journal_volume 9
_journal_year 1997
_chemical_formula_sum 'Eu14 In Sb11'
_chemical_formula_weight 3581.51
_space_group_IT_number 142
_symmetry_cell_setting tetragonal
_symmetry_space_group_name_Hall '-I 4bd 2c'
_symmetry_space_group_name_H-M 'I 41/a c d :2'
_atom_sites_solution_hydrogens geom
_atom_sites_solution_primary direct
_atom_sites_solution_secondary difmap
_audit_creation_method SHELXL
_cell_angle_alpha 90.00
_cell_angle_beta 90.00
_cell_angle_gamma 90.00
_cell_formula_units_Z 8
_cell_length_a 17.280(5)
_cell_length_b 17.280(5)
_cell_length_c 23.129(8)
_cell_measurement_reflns_used 43
_cell_measurement_temperature 130(2)
_cell_measurement_theta_max 14.2
_cell_measurement_theta_min 5.8
_cell_volume 6906(4)
_computing_cell_refinement 'Siemens P3'
_computing_data_collection 'Siemens P3'
_computing_data_reduction 'Siemens xdisk'
_computing_molecular_graphics CrystalMaker
_computing_publication_material xcif
_computing_structure_refinement 'SHELXTL 5 (Sheldrick, 1994)'
_computing_structure_solution 'SHELXTL 5 (Sheldrick, 1994)'
_diffrn_ambient_temperature 130(2)
_diffrn_measurement_device 'Siemens R3m/V'
_diffrn_measurement_method \w
_diffrn_radiation_monochromator graphite
_diffrn_radiation_source 'normal-focus sealed tube'
_diffrn_radiation_type MoK\a
_diffrn_radiation_wavelength 0.71073
_diffrn_reflns_av_R_equivalents 0.0986
_diffrn_reflns_av_sigmaI/netI 0.0623
_diffrn_reflns_limit_h_max 24
_diffrn_reflns_limit_h_min 0
_diffrn_reflns_limit_k_max 24
_diffrn_reflns_limit_k_min 0
_diffrn_reflns_limit_l_max 32
_diffrn_reflns_limit_l_min -32
_diffrn_reflns_number 10955
_diffrn_reflns_theta_max 30.01
_diffrn_reflns_theta_min 2.36
_diffrn_standards_decay_% <0.1
_diffrn_standards_interval_count 198
_diffrn_standards_number 2
_exptl_absorpt_coefficient_mu 34.062
_exptl_absorpt_correction_T_max 0.150
_exptl_absorpt_correction_T_min 0.096
_exptl_absorpt_correction_type 'psi scans'
_exptl_crystal_colour black
_exptl_crystal_density_diffrn 6.889
_exptl_crystal_density_meas ?
_exptl_crystal_description needle
_exptl_crystal_F_000 11936
_exptl_crystal_size_max 0.24
_exptl_crystal_size_mid 0.08
_exptl_crystal_size_min 0.06
_refine_diff_density_max 3.891
_refine_diff_density_min -3.660
_refine_diff_density_rms 0.596
_refine_ls_extinction_coef 0.000036(3)
_refine_ls_extinction_expression Fc^*^=kFc[1+0.001xFc^2^\l^3^/sin(2\q)]^-1/4^
_refine_ls_extinction_method SHELXL
_refine_ls_goodness_of_fit_all 1.090
_refine_ls_goodness_of_fit_obs 1.130
_refine_ls_matrix_type full
_refine_ls_number_parameters 62
_refine_ls_number_reflns 2530
_refine_ls_number_restraints 0
_refine_ls_restrained_S_all 1.090
_refine_ls_restrained_S_obs 1.130
_refine_ls_R_factor_all 0.0514
_refine_ls_R_factor_obs 0.0404
_refine_ls_shift/esd_max 0.001
_refine_ls_shift/esd_mean 0.000
_refine_ls_structure_factor_coef Fsqd
_refine_ls_weighting_details 'w=1/[\s^2^(Fo^2^)+(0.0300P)^2^+88.8834P] where P=(Fo^2^+2Fc^2^)/3'
_refine_ls_weighting_scheme calc
_refine_ls_wR_factor_all 0.0865
_refine_ls_wR_factor_obs 0.0823
_reflns_number_observed 2138
_reflns_number_total 2530
_reflns_observed_criterion >2sigma(I)
_cod_data_source_file cm970219l.cif
_cod_data_source_block jc35a
_cod_depositor_comments
;
The following automatic conversions were performed:

'_exptl_crystal_density_meas' value 'not measured' was changed to '?'
- the value is perceived as not measured.

Automatic conversion script
Id: cif_fix_values 3008 2015-01-20 13:52:24Z robertas 

The following automatic conversions were performed:

'_refine_ls_weighting_scheme' value 'calc
w=1/[\s^2^(Fo^2^)+(0.0300P)^2^+88.8834P] where P=(Fo^2^+2Fc^2^)/3'
was changed to 'calc'. New tag '_refine_ls_weighting_details' was
created. The value of the new tag was set to
'w=1/[\s^2^(Fo^2^)+(0.0300P)^2^+88.8834P] where P=(Fo^2^+2Fc^2^)/3'.

Automatic conversion script
Id: cif_fix_values 3143 2015-03-26 13:38:13Z robertas 
;
_cod_original_cell_volume 6906.3(37)
_cod_original_sg_symbol_H-M I4(1)/acd
_cod_database_code 4001655

loop_
_symmetry_equiv_pos_as_xyz
'x, y, z'
'-x+1/2, -y, z+1/2'
'-y+1/4, x+3/4, z+1/4'
'y+1/4, -x+1/4, z+3/4'
'-x+1/2, y, -z'
'x, -y, -z+1/2'
'y+1/4, x+3/4, -z+3/4'
'-y+1/4, -x+1/4, -z+1/4'
'x+1/2, y+1/2, z+1/2'
'-x+1, -y+1/2, z+1'
'-y+3/4, x+5/4, z+3/4'
'y+3/4, -x+3/4, z+5/4'
'-x+1, y+1/2, -z+1/2'
'x+1/2, -y+1/2, -z+1'
'y+3/4, x+5/4, -z+5/4'
'-y+3/4, -x+3/4, -z+3/4'
'-x, -y, -z'
'x-1/2, y, -z-1/2'
'y-1/4, -x-3/4, -z-1/4'
'-y-1/4, x-1/4, -z-3/4'
'x-1/2, -y, z'
'-x, y, z-1/2'
'-y-1/4, -x-3/4, z-3/4'
'y-1/4, x-1/4, z-1/4'
'-x+1/2, -y+1/2, -z+1/2'
'x, y+1/2, -z'
'y+1/4, -x-1/4, -z+1/4'
'-y+1/4, x+1/4, -z-1/4'
'x, -y+1/2, z+1/2'
'-x+1/2, y+1/2, z'
'-y+1/4, -x-1/4, z-1/4'
'y+1/4, x+1/4, z+1/4'

loop_
_atom_site_aniso_label
_atom_site_aniso_U_11
_atom_site_aniso_U_22
_atom_site_aniso_U_33
_atom_site_aniso_U_23
_atom_site_aniso_U_13
_atom_site_aniso_U_12
Sb1 0.0031(3) 0.0031(3) 0.0024(4) 0.0002(2) -0.0002(2) -0.0008(4)
Sb2 0.0034(3) 0.0035(3) 0.0043(3) -0.0010(2) 0.0012(2) -0.0011(3)
Sb3 0.0063(3) 0.0034(3) 0.0015(3) -0.0005(2) 0.0006(2) 0.0019(3)
Sb4 0.0066(4) 0.0066(4) 0.0027(6) 0.000 0.000 0.0060(6)
Eu1 0.0041(2) 0.0036(2) 0.0034(2) 0.0005(2) 0.0008(2) -0.0006(2)
Eu2 0.0042(2) 0.0050(2) 0.0060(2) 0.0010(2) -0.0006(2) 0.0010(2)
Eu3 0.0037(3) 0.0039(3) 0.0031(3) 0.0008(3) 0.000 0.000
Eu4 0.0040(2) 0.0119(3) 0.0027(2) -0.0028(2) -0.0012(2) 0.0010(2)
In1 0.0046(4) 0.0046(4) 0.0007(6) 0.000 0.000 0.000

loop_
_atom_site_label
_atom_site_type_symbol
_atom_site_fract_x
_atom_site_fract_y
_atom_site_fract_z
_atom_site_U_iso_or_equiv
_atom_site_thermal_displace_type
_atom_site_occupancy
_atom_site_calc_flag
_atom_site_refinement_flags
Sb1 Sb 0.13327(4) 0.38327(4) 0.1250 0.0029(2) Uani 1 d S
Sb2 Sb 0.00345(4) 0.11069(4) 0.80789(3) 0.00371(15) Uani 1 d .
Sb3 Sb 0.86941(4) 0.97551(4) 0.95307(3) 0.00373(15) Uani 1 d .
Sb4 Sb 0.0000 0.2500 0.1250 0.0053(3) Uani 1 d S
Eu1 Eu -0.04458(3) -0.07291(3) 0.82948(2) 0.00371(12) Uani 1 d .
Eu2 Eu -0.02194(3) 0.12379(3) 0.00492(2) 0.00506(12) Uani 1 d .
Eu3 Eu 0.35457(4) 0.0000 0.2500 0.00358(15) Uani 1 d S
Eu4 Eu 0.18121(3) 0.40726(3) 0.84300(2) 0.00624(13) Uani 1 d .
In1 In 0.0000 0.2500 0.8750 0.0033(3) Uani 1 d S

loop_
_atom_type_symbol
_atom_type_description
_atom_type_scat_dispersion_real
_atom_type_scat_dispersion_imag
_atom_type_scat_source
In In -0.7276 1.3100 'International Tables Vol C Tables 4.2.6.8 and 6.1.1.4'
Sb Sb -0.5866 1.5461 'International Tables Vol C Tables 4.2.6.8 and 6.1.1.4'
Eu Eu -0.1578 3.6682 'International Tables Vol C Tables 4.2.6.8 and 6.1.1.4'

loop_
_geom_angle_atom_site_label_1
_geom_angle_atom_site_label_2
_geom_angle_atom_site_label_3
_geom_angle
_geom_angle_site_symmetry_1
_geom_angle_site_symmetry_3
Sb4 Sb1 Eu4 140.529(14) . 5_556
Sb4 Sb1 Eu4 140.529(14) . 12_453
Eu4 Sb1 Eu4 78.94(3) 5_556 12_453
Sb4 Sb1 Eu1 60.59(2) . 26_556
Eu4 Sb1 Eu1 142.36(2) 5_556 26_556
Eu4 Sb1 Eu1 88.062(15) 12_453 26_556
Sb4 Sb1 Eu1 60.59(2) . 32_554
Eu4 Sb1 Eu1 88.062(15) 5_556 32_554
Eu4 Sb1 Eu1 142.36(2) 12_453 32_554
Eu1 Sb1 Eu1 121.19(3) 26_556 32_554
Sb4 Sb1 Eu2 64.66(2) . 10_454
Eu4 Sb1 Eu2 137.56(2) 5_556 10_454
Eu4 Sb1 Eu2 85.56(2) 12_453 10_454
Eu1 Sb1 Eu2 75.12(3) 26_556 10_454
Eu1 Sb1 Eu2 80.60(2) 32_554 10_454
Sb4 Sb1 Eu2 64.66(2) . 8
Eu4 Sb1 Eu2 85.56(2) 5_556 8
Eu4 Sb1 Eu2 137.56(2) 12_453 8
Eu1 Sb1 Eu2 80.60(2) 26_556 8
Eu1 Sb1 Eu2 75.12(3) 32_554 8
Eu2 Sb1 Eu2 129.33(4) 10_454 8
Sb4 Sb1 Eu3 116.48(2) . 25
Eu4 Sb1 Eu3 71.84(2) 5_556 25
Eu4 Sb1 Eu3 67.86(2) 12_453 25
Eu1 Sb1 Eu3 70.54(2) 26_556 25
Eu1 Sb1 Eu3 140.454(11) 32_554 25
Eu2 Sb1 Eu3 136.64(2) 10_454 25
Eu2 Sb1 Eu3 69.80(3) 8 25
Sb4 Sb1 Eu3 116.48(2) . 27_565
Eu4 Sb1 Eu3 67.86(2) 5_556 27_565
Eu4 Sb1 Eu3 71.84(2) 12_453 27_565
Eu1 Sb1 Eu3 140.454(11) 26_556 27_565
Eu1 Sb1 Eu3 70.54(2) 32_554 27_565
Eu2 Sb1 Eu3 69.80(3) 10_454 27_565
Eu2 Sb1 Eu3 136.64(2) 8 27_565
Eu3 Sb1 Eu3 127.03(4) 25 27_565
In1 Sb2 Eu2 74.54(2) . 28_556
In1 Sb2 Eu4 85.74(2) . 10_454
Eu2 Sb2 Eu4 142.37(3) 28_556 10_454
In1 Sb2 Eu1 135.80(3) . .
Eu2 Sb2 Eu1 145.21(3) 28_556 .
Eu4 Sb2 Eu1 68.41(2) 10_454 .
In1 Sb2 Eu1 132.28(3) . 6_556
Eu2 Sb2 Eu1 81.97(3) 28_556 6_556
Eu4 Sb2 Eu1 88.60(3) 10_454 6_556
Eu1 Sb2 Eu1 83.94(2) . 6_556
In1 Sb2 Eu3 134.73(3) . 2
Eu2 Sb2 Eu3 72.85(2) 28_556 2
Eu4 Sb2 Eu3 137.99(3) 10_454 2
Eu1 Sb2 Eu3 72.58(2) . 2
Eu1 Sb2 Eu3 72.20(2) 6_556 2
In1 Sb2 Eu4 80.71(2) . 19_567
Eu2 Sb2 Eu4 85.90(3) 28_556 19_567
Eu4 Sb2 Eu4 122.66(3) 10_454 19_567
Eu1 Sb2 Eu4 84.03(2) . 19_567
Eu1 Sb2 Eu4 138.72(3) 6_556 19_567
Eu3 Sb2 Eu4 66.52(3) 2 19_567
In1 Sb2 Eu2 65.49(2) . 19_566
Eu2 Sb2 Eu2 76.23(2) 28_556 19_566
Eu4 Sb2 Eu2 66.42(2) 10_454 19_566
Eu1 Sb2 Eu2 127.01(2) . 19_566
Eu1 Sb2 Eu2 68.88(2) 6_556 19_566
Eu3 Sb2 Eu2 132.80(3) 2 19_566
Eu4 Sb2 Eu2 144.81(2) 19_567 19_566
Eu3 Sb3 Eu2 140.63(3) 20_667 17_666
Eu3 Sb3 Eu1 124.99(3) 20_667 16_556
Eu2 Sb3 Eu1 76.67(2) 17_666 16_556
Eu3 Sb3 Eu1 138.44(3) 20_667 1_665
Eu2 Sb3 Eu1 76.40(3) 17_666 1_665
Eu1 Sb3 Eu1 71.10(2) 16_556 1_665
Eu3 Sb3 Eu4 75.26(2) 20_667 3_655
Eu2 Sb3 Eu4 72.93(2) 17_666 3_655
Eu1 Sb3 Eu4 88.32(2) 16_556 3_655
Eu1 Sb3 Eu4 146.28(3) 1_665 3_655
Eu3 Sb3 Eu4 70.89(3) 20_667 10_564
Eu2 Sb3 Eu4 138.11(3) 17_666 10_564
Eu1 Sb3 Eu4 109.42(3) 16_556 10_564
Eu1 Sb3 Eu4 67.55(3) 1_665 10_564
Eu4 Sb3 Eu4 146.09(3) 3_655 10_564
Eu3 Sb3 Eu2 73.33(2) 20_667 1_666
Eu2 Sb3 Eu2 81.16(2) 17_666 1_666
Eu1 Sb3 Eu2 157.83(3) 16_556 1_666
Eu1 Sb3 Eu2 104.25(3) 1_665 1_666
Eu4 Sb3 Eu2 84.69(3) 3_655 1_666
Eu4 Sb3 Eu2 87.52(3) 10_564 1_666
Eu3 Sb3 Eu4 68.02(2) 20_667 7_556
Eu2 Sb3 Eu4 137.07(2) 17_666 7_556
Eu1 Sb3 Eu4 61.59(2) 16_556 7_556
Eu1 Sb3 Eu4 97.82(3) 1_665 7_556
Eu4 Sb3 Eu4 95.15(2) 3_655 7_556
Eu4 Sb3 Eu4 70.55(2) 10_564 7_556
Eu2 Sb3 Eu4 139.96(2) 1_666 7_556
Sb1 Sb4 Sb1 180.0 . 10_454
Sb1 Sb4 Eu1 119.126(9) . 23_565
Sb1 Sb4 Eu1 60.874(9) 10_454 23_565
Sb1 Sb4 Eu1 60.874(9) . 26_556
Sb1 Sb4 Eu1 119.126(9) 10_454 26_556
Eu1 Sb4 Eu1 70.98(2) 23_565 26_556
Sb1 Sb4 Eu1 60.874(9) . 32_554
Sb1 Sb4 Eu1 119.125(9) 10_454 32_554
Eu1 Sb4 Eu1 143.10(2) 23_565 32_554
Eu1 Sb4 Eu1 121.75(2) 26_556 32_554
Sb1 Sb4 Eu1 119.126(9) . 17_556
Sb1 Sb4 Eu1 60.874(9) 10_454 17_556
Eu1 Sb4 Eu1 121.75(2) 23_565 17_556
Eu1 Sb4 Eu1 143.10(2) 26_556 17_556
Eu1 Sb4 Eu1 70.98(2) 32_554 17_556
Sb1 Sb4 Eu2 59.358(13) . 8
Sb1 Sb4 Eu2 120.642(13) 10_454 8
Eu1 Sb4 Eu2 141.966(13) 23_565 8
Eu1 Sb4 Eu2 78.26(2) 26_556 8
Eu1 Sb4 Eu2 72.98(2) 32_554 8
Eu1 Sb4 Eu2 73.052(15) 17_556 8
Sb1 Sb4 Eu2 120.642(13) . .
Sb1 Sb4 Eu2 59.358(13) 10_454 .
Eu1 Sb4 Eu2 78.26(2) 23_565 .
Eu1 Sb4 Eu2 141.966(13) 26_556 .
Eu1 Sb4 Eu2 73.052(15) 32_554 .
Eu1 Sb4 Eu2 72.98(2) 17_556 .
Eu2 Sb4 Eu2 137.95(2) 8 .
Sb1 Sb4 Eu2 59.358(13) . 10_454
Sb1 Sb4 Eu2 120.642(13) 10_454 10_454
Eu1 Sb4 Eu2 73.052(15) 23_565 10_454
Eu1 Sb4 Eu2 72.98(2) 26_556 10_454
Eu1 Sb4 Eu2 78.26(2) 32_554 10_454
Eu1 Sb4 Eu2 141.966(13) 17_556 10_454
Eu2 Sb4 Eu2 118.72(3) 8 10_454
Eu2 Sb4 Eu2 77.11(3) . 10_454
Sb1 Sb4 Eu2 120.642(13) . 15_444
Sb1 Sb4 Eu2 59.358(13) 10_454 15_444
Eu1 Sb4 Eu2 72.98(2) 23_565 15_444
Eu1 Sb4 Eu2 73.052(15) 26_556 15_444
Eu1 Sb4 Eu2 141.966(13) 32_554 15_444
Eu1 Sb4 Eu2 78.26(2) 17_556 15_444
Eu2 Sb4 Eu2 77.11(3) 8 15_444
Eu2 Sb4 Eu2 118.72(3) . 15_444
Eu2 Sb4 Eu2 137.95(2) 10_454 15_444
Sb3 Eu1 Sb2 115.70(2) 16_556 .
Sb3 Eu1 Sb4 93.86(2) 16_556 17_556
Sb2 Eu1 Sb4 150.40(2) . 17_556
Sb3 Eu1 Sb3 80.49(3) 16_556 1_445
Sb2 Eu1 Sb3 90.03(2) . 1_445
Sb4 Eu1 Sb3 93.60(2) 17_556 1_445
Sb3 Eu1 Sb1 152.34(3) 16_556 26_546
Sb2 Eu1 Sb1 91.95(2) . 26_546
Sb4 Eu1 Sb1 58.53(2) 17_556 26_546
Sb3 Eu1 Sb1 101.39(3) 1_445 26_546
Sb3 Eu1 Sb2 88.34(2) 16_556 6_556
Sb2 Eu1 Sb2 88.94(2) . 6_556
Sb4 Eu1 Sb2 93.65(2) 17_556 6_556
Sb3 Eu1 Sb2 167.06(3) 1_445 6_556
Sb1 Eu1 Sb2 91.54(2) 26_546 6_556
Sb3 Eu1 Eu4 66.88(2) 16_556 10_454
Sb2 Eu1 Eu4 55.67(2) . 10_454
Sb4 Eu1 Eu4 145.83(2) 17_556 10_454
Sb3 Eu1 Eu4 56.74(2) 1_445 10_454
Sb1 Eu1 Eu4 137.07(2) 26_546 10_454
Sb2 Eu1 Eu4 112.75(2) 6_556 10_454
Sb3 Eu1 Eu1 54.62(2) 16_556 16_446
Sb2 Eu1 Eu1 142.88(2) . 16_446
Sb4 Eu1 Eu1 54.510(10) 17_556 16_446
Sb3 Eu1 Eu1 54.28(2) 1_445 16_446
Sb1 Eu1 Eu1 103.86(2) 26_546 16_446
Sb2 Eu1 Eu1 123.27(3) 6_556 16_446
Eu4 Eu1 Eu1 91.954(12) 10_454 16_446
Sb3 Eu1 Eu3 138.78(3) 16_556 2
Sb2 Eu1 Eu3 54.521(15) . 2
Sb4 Eu1 Eu3 104.30(2) 17_556 2
Sb3 Eu1 Eu3 133.43(2) 1_445 2
Sb1 Eu1 Eu3 57.04(2) 26_546 2
Sb2 Eu1 Eu3 54.35(2) 6_556 2
Eu4 Eu1 Eu3 108.63(2) 10_454 2
Eu1 Eu1 Eu3 158.628(10) 16_446 2
Sb3 Eu1 Eu2 115.17(2) 16_556 17_556
Sb2 Eu1 Eu2 106.02(2) . 17_556
Sb4 Eu1 Eu2 56.042(11) 17_556 17_556
Sb3 Eu1 Eu2 51.39(3) 1_445 17_556
Sb1 Eu1 Eu2 52.943(12) 26_546 17_556
Sb2 Eu1 Eu2 140.92(3) 6_556 17_556
Eu4 Eu1 Eu2 105.34(2) 10_454 17_556
Eu1 Eu1 Eu2 61.91(2) 16_446 17_556
Eu3 Eu1 Eu2 105.62(2) 2 17_556
Sb3 Eu1 Eu2 51.41(2) 16_556 24_556
Sb2 Eu1 Eu2 145.63(3) . 24_556
Sb4 Eu1 Eu2 56.00(2) 17_556 24_556
Sb3 Eu1 Eu2 114.75(2) 1_445 24_556
Sb1 Eu1 Eu2 105.04(2) 26_546 24_556
Sb2 Eu1 Eu2 61.46(2) 6_556 24_556
Eu4 Eu1 Eu2 117.53(2) 10_454 24_556
Eu1 Eu1 Eu2 61.82(3) 16_446 24_556
Eu3 Eu1 Eu2 110.87(2) 2 24_556
Eu2 Eu1 Eu2 108.07(2) 17_556 24_556
Sb3 Eu1 Eu2 113.64(2) 16_556 31_556
Sb2 Eu1 Eu2 111.13(2) . 31_556
Sb4 Eu1 Eu2 53.17(2) 17_556 31_556
Sb3 Eu1 Eu2 143.07(2) 1_445 31_556
Sb1 Eu1 Eu2 50.16(2) 26_546 31_556
Sb2 Eu1 Eu2 48.28(2) 6_556 31_556
Eu4 Eu1 Eu2 159.80(2) 10_454 31_556
Eu1 Eu1 Eu2 104.671(14) 16_446 31_556
Eu3 Eu1 Eu2 56.629(11) 2 31_556
Eu2 Eu1 Eu2 92.76(2) 17_556 31_556
Eu2 Eu1 Eu2 63.18(2) 24_556 31_556
Sb2 Eu2 Sb3 164.70(3) 19_566 17_666
Sb2 Eu2 Sb1 92.03(3) 19_566 10_454
Sb3 Eu2 Sb1 101.21(3) 17_666 10_454
Sb2 Eu2 Sb3 89.41(2) 19_566 1_444
Sb3 Eu2 Sb3 98.84(2) 17_666 1_444
Sb1 Eu2 Sb3 87.03(3) 10_454 1_444
Sb2 Eu2 Sb4 90.87(3) 19_566 .
Sb3 Eu2 Sb4 90.22(2) 17_666 .
Sb1 Eu2 Sb4 55.98(2) 10_454 .
Sb3 Eu2 Sb4 143.00(2) 1_444 .
Sb2 Eu2 In1 47.72(2) 19_566 1_554
Sb3 Eu2 In1 117.45(2) 17_666 1_554
Sb1 Eu2 In1 137.76(2) 10_454 1_554
Sb3 Eu2 In1 102.29(3) 1_444 1_554
Sb4 Eu2 In1 105.07(3) . 1_554
Sb2 Eu2 Sb2 84.50(2) 19_566 28_556
Sb3 Eu2 Sb2 80.54(2) 17_666 28_556
Sb1 Eu2 Sb2 137.82(2) 10_454 28_556
Sb3 Eu2 Sb2 134.78(3) 1_444 28_556
Sb4 Eu2 Sb2 82.00(2) . 28_556
In1 Eu2 Sb2 44.304(12) 1_554 28_556
Sb2 Eu2 Eu4 112.76(3) 19_566 19_566
Sb3 Eu2 Eu4 54.30(2) 17_666 19_566
Sb1 Eu2 Eu4 155.22(2) 10_454 19_566
Sb3 Eu2 Eu4 92.83(2) 1_444 19_566
Sb4 Eu2 Eu4 120.81(2) . 19_566
In1 Eu2 Eu4 66.40(2) 1_554 19_566
Sb2 Eu2 Eu4 50.08(2) 28_556 19_566
Sb2 Eu2 Eu3 54.88(2) 19_566 20_556
Sb3 Eu2 Eu3 139.66(2) 17_666 20_556
Sb1 Eu2 Eu3 56.89(2) 10_454 20_556
Sb3 Eu2 Eu3 51.37(2) 1_444 20_556
Sb4 Eu2 Eu3 100.390(15) . 20_556
In1 Eu2 Eu3 97.300(14) 1_554 20_556
Sb2 Eu2 Eu3 139.21(2) 28_556 20_556
Eu4 Eu2 Eu3 138.05(2) 19_566 20_556
Sb2 Eu2 Eu1 136.71(2) 19_566 17_556
Sb3 Eu2 Eu1 52.20(2) 17_666 17_556
Sb1 Eu2 Eu1 51.94(2) 10_454 17_556
Sb3 Eu2 Eu1 108.88(2) 1_444 17_556
Sb4 Eu2 Eu1 50.98(2) . 17_556
In1 Eu2 Eu1 148.23(2) 1_554 17_556
Sb2 Eu2 Eu1 105.91(2) 28_556 17_556
Eu4 Eu2 Eu1 105.33(3) 19_566 17_556
Eu3 Eu2 Eu1 106.77(2) 20_556 17_556
Sb2 Eu2 Eu1 118.92(2) 19_566 32_554
Sb3 Eu2 Eu1 51.92(2) 17_666 32_554
Sb1 Eu2 Eu1 98.30(3) 10_454 32_554
Sb3 Eu2 Eu1 150.75(2) 1_444 32_554
Sb4 Eu2 Eu1 50.944(12) . 32_554
In1 Eu2 Eu1 93.01(2) 1_554 32_554
Sb2 Eu2 Eu1 49.66(2) 28_556 32_554
Eu4 Eu2 Eu1 70.51(2) 19_566 32_554
Eu3 Eu2 Eu1 151.28(2) 20_556 32_554
Eu1 Eu2 Eu1 56.26(2) 17_556 32_554
Sb2 Eu2 Eu1 49.75(3) 19_566 23_565
Sb3 Eu2 Eu1 136.98(3) 17_666 23_565
Sb1 Eu2 Eu1 49.247(13) 10_454 23_565
Sb3 Eu2 Eu1 108.16(2) 1_444 23_565
Sb4 Eu2 Eu1 48.566(10) . 23_565
In1 Eu2 Eu1 89.16(2) 1_554 23_565
Sb2 Eu2 Eu1 101.57(2) 28_556 23_565
Eu4 Eu2 Eu1 150.97(2) 19_566 23_565
Eu3 Eu2 Eu1 56.889(14) 20_556 23_565
Eu1 Eu2 Eu1 87.00(2) 17_556 23_565
Eu1 Eu2 Eu1 96.72(2) 32_554 23_565
Sb3 Eu3 Sb3 92.54(3) 32_444 27_466
Sb3 Eu3 Sb2 90.38(2) 32_444 5_556
Sb3 Eu3 Sb2 174.22(2) 27_466 5_556
Sb3 Eu3 Sb2 174.22(2) 32_444 2_554
Sb3 Eu3 Sb2 90.38(2) 27_466 2_554
Sb2 Eu3 Sb2 87.16(3) 5_556 2_554
Sb3 Eu3 Sb1 87.21(2) 32_444 25
Sb3 Eu3 Sb1 97.53(3) 27_466 25
Sb2 Eu3 Sb1 87.59(3) 5_556 25
Sb2 Eu3 Sb1 87.47(2) 2_554 25
Sb3 Eu3 Sb1 97.53(3) 32_444 20_656
Sb3 Eu3 Sb1 87.21(2) 27_466 20_656
Sb2 Eu3 Sb1 87.47(2) 5_556 20_656
Sb2 Eu3 Sb1 87.59(3) 2_554 20_656
Sb1 Eu3 Sb1 173.18(3) 25 20_656
Sb3 Eu3 Eu4 56.30(2) 32_444 23_665
Sb3 Eu3 Eu4 118.75(2) 27_466 23_665
Sb2 Eu3 Eu4 59.21(2) 5_556 23_665
Sb2 Eu3 Eu4 126.11(2) 2_554 23_665
Sb1 Eu3 Eu4 127.06(2) 25 23_665
Sb1 Eu3 Eu4 53.39(2) 20_656 23_665
Sb3 Eu3 Eu4 118.75(2) 32_444 20_657
Sb3 Eu3 Eu4 56.30(2) 27_466 20_657
Sb2 Eu3 Eu4 126.11(2) 5_556 20_657
Sb2 Eu3 Eu4 59.21(2) 2_554 20_657
Sb1 Eu3 Eu4 53.39(2) 25 20_657
Sb1 Eu3 Eu4 127.06(2) 20_656 20_657
Eu4 Eu3 Eu4 173.88(3) 23_665 20_657
Sb3 Eu3 Eu2 55.30(2) 32_444 32
Sb3 Eu3 Eu2 133.27(2) 27_466 32
Sb2 Eu3 Eu2 52.269(15) 5_556 32
Sb2 Eu3 Eu2 119.36(2) 2_554 32
Sb1 Eu3 Eu2 53.31(2) 25 32
Sb1 Eu3 Eu2 125.98(2) 20_656 32
Eu4 Eu3 Eu2 73.880(14) 23_665 32
Eu4 Eu3 Eu2 106.656(14) 20_657 32
Sb3 Eu3 Eu2 133.27(2) 32_444 27
Sb3 Eu3 Eu2 55.30(2) 27_466 27
Sb2 Eu3 Eu2 119.36(2) 5_556 27
Sb2 Eu3 Eu2 52.269(15) 2_554 27
Sb1 Eu3 Eu2 125.98(2) 25 27
Sb1 Eu3 Eu2 53.31(2) 20_656 27
Eu4 Eu3 Eu2 106.656(14) 23_665 27
Eu4 Eu3 Eu2 73.880(14) 20_657 27
Eu2 Eu3 Eu2 170.37(3) 32 27
Sb3 Eu3 Eu1 121.65(2) 32_444 2_554
Sb3 Eu3 Eu1 128.25(2) 27_466 2_554
Sb2 Eu3 Eu1 53.45(3) 5_556 2_554
Sb2 Eu3 Eu1 52.90(2) 2_554 2_554
Sb1 Eu3 Eu1 52.42(2) 25 2_554
Sb1 Eu3 Eu1 120.76(2) 20_656 2_554
Eu4 Eu3 Eu1 112.66(2) 23_665 2_554
Eu4 Eu3 Eu1 72.73(2) 20_657 2_554
Eu2 Eu3 Eu1 66.483(13) 32 2_554
Eu2 Eu3 Eu1 105.08(2) 27 2_554
Sb3 Eu3 Eu1 128.25(2) 32_444 5_556
Sb3 Eu3 Eu1 121.65(2) 27_466 5_556
Sb2 Eu3 Eu1 52.90(2) 5_556 5_556
Sb2 Eu3 Eu1 53.45(3) 2_554 5_556
Sb1 Eu3 Eu1 120.76(2) 25 5_556
Sb1 Eu3 Eu1 52.42(2) 20_656 5_556
Eu4 Eu3 Eu1 72.73(2) 23_665 5_556
Eu4 Eu3 Eu1 112.66(2) 20_657 5_556
Eu2 Eu3 Eu1 105.08(2) 32 5_556
Eu2 Eu3 Eu1 66.483(13) 27 5_556
Eu1 Eu3 Eu1 68.34(3) 2_554 5_556
Sb2 Eu4 Sb1 167.38(3) 10_454 11_545
Sb2 Eu4 Sb3 88.31(2) 10_454 4_464
Sb1 Eu4 Sb3 88.72(2) 11_545 4_464
Sb2 Eu4 Sb3 89.51(2) 10_454 10_564
Sb1 Eu4 Sb3 99.06(2) 11_545 10_564
Sb3 Eu4 Sb3 150.48(3) 4_464 10_564
Sb2 Eu4 Sb2 83.83(3) 10_454 28_557
Sb1 Eu4 Sb2 87.70(2) 11_545 28_557
Sb3 Eu4 Sb2 124.11(3) 4_464 28_557
Sb3 Eu4 Sb2 84.84(3) 10_564 28_557
Sb2 Eu4 Eu1 55.92(2) 10_454 10_454
Sb1 Eu4 Eu1 136.70(2) 11_545 10_454
Sb3 Eu4 Eu1 99.74(2) 4_464 10_454
Sb3 Eu4 Eu1 55.71(2) 10_564 10_454
Sb2 Eu4 Eu1 119.72(2) 28_557 10_454
Sb2 Eu4 Eu3 121.85(2) 10_454 27_566
Sb1 Eu4 Eu3 58.746(9) 11_545 27_566
Sb3 Eu4 Eu3 146.79(2) 4_464 27_566
Sb3 Eu4 Eu3 52.82(2) 10_564 27_566
Sb2 Eu4 Eu3 54.28(2) 28_557 27_566
Eu1 Eu4 Eu3 108.52(2) 10_454 27_566
Sb2 Eu4 Sb3 102.17(2) 10_454 7_446
Sb1 Eu4 Sb3 89.35(2) 11_545 7_446
Sb3 Eu4 Sb3 79.67(2) 4_464 7_446
Sb3 Eu4 Sb3 72.04(3) 10_564 7_446
Sb2 Eu4 Sb3 155.93(2) 28_557 7_446
Eu1 Eu4 Sb3 51.53(2) 10_454 7_446
Eu3 Eu4 Sb3 104.41(2) 27_566 7_446
Sb2 Eu4 Eu2 63.50(2) 10_454 28_556
Sb1 Eu4 Eu2 105.22(2) 11_545 28_556
Sb3 Eu4 Eu2 52.77(2) 4_464 28_556
Sb3 Eu4 Eu2 147.32(2) 10_564 28_556
Sb2 Eu4 Eu2 74.75(3) 28_557 28_556
Eu1 Eu4 Eu2 113.68(2) 10_454 28_556
Eu3 Eu4 Eu2 125.22(2) 27_566 28_556
Sb3 Eu4 Eu2 128.91(3) 7_446 28_556
Sb2 Eu4 Eu3 128.67(3) 10_454 26_556
Sb1 Eu4 Eu3 56.57(2) 11_545 26_556
Sb3 Eu4 Eu3 50.89(2) 4_464 26_556
Sb3 Eu4 Eu3 110.98(2) 10_564 26_556
Sb2 Eu4 Eu3 142.02(2) 28_557 26_556
Eu1 Eu4 Eu3 96.95(2) 10_454 26_556
Eu3 Eu4 Eu3 107.31(2) 27_566 26_556
Sb3 Eu4 Eu3 48.081(13) 7_446 26_556
Eu2 Eu4 Eu3 100.66(2) 28_556 26_556
Sb2 Eu4 Eu4 141.92(2) 10_454 16_556
Sb1 Eu4 Eu4 50.529(14) 11_545 16_556
Sb3 Eu4 Eu4 106.17(3) 4_464 16_556
Sb3 Eu4 Eu4 60.56(2) 10_564 16_556
Sb2 Eu4 Eu4 113.59(3) 28_557 16_556
Eu1 Eu4 Eu4 86.578(12) 10_454 16_556
Eu3 Eu4 Eu4 59.76(2) 27_566 16_556
Sb3 Eu4 Eu4 48.90(2) 7_446 16_556
Eu2 Eu4 Eu4 151.54(2) 28_556 16_556
Eu3 Eu4 Eu4 55.30(2) 26_556 16_556
Sb2 In1 Sb2 114.39(4) 10_454 .
Sb2 In1 Sb2 107.07(2) 10_454 28_557
Sb2 In1 Sb2 107.07(2) . 28_557
Sb2 In1 Sb2 107.07(2) 10_454 19_567
Sb2 In1 Sb2 107.07(2) . 19_567
Sb2 In1 Sb2 114.39(4) 28_557 19_567
Sb2 In1 Eu2 86.98(3) 10_454 10_455
Sb2 In1 Eu2 157.68(2) . 10_455
Sb2 In1 Eu2 57.75(2) 28_557 10_455
Sb2 In1 Eu2 70.20(2) 19_567 10_455
Sb2 In1 Eu2 57.75(2) 10_454 19_566
Sb2 In1 Eu2 70.20(2) . 19_566
Sb2 In1 Eu2 157.68(2) 28_557 19_566
Sb2 In1 Eu2 86.98(3) 19_567 19_566
Eu2 In1 Eu2 130.41(2) 10_455 19_566
Sb2 In1 Eu2 70.20(2) 10_454 28_556
Sb2 In1 Eu2 57.75(2) . 28_556
Sb2 In1 Eu2 86.98(3) 28_557 28_556
Sb2 In1 Eu2 157.68(2) 19_567 28_556
Eu2 In1 Eu2 130.41(2) 10_455 28_556
Eu2 In1 Eu2 72.76(3) 19_566 28_556
Sb2 In1 Eu2 157.68(2) 10_454 1_556
Sb2 In1 Eu2 86.98(3) . 1_556
Sb2 In1 Eu2 70.20(2) 28_557 1_556
Sb2 In1 Eu2 57.75(2) 19_567 1_556
Eu2 In1 Eu2 72.76(3) 10_455 1_556
Eu2 In1 Eu2 130.41(2) 19_566 1_556
Eu2 In1 Eu2 130.41(2) 28_556 1_556

loop_
_geom_bond_atom_site_label_1
_geom_bond_atom_site_label_2
_geom_bond_distance
_geom_bond_site_symmetry_2
Sb1 Sb4 3.2569(14) .
Sb1 Eu4 3.3160(13) 5_556
Sb1 Eu4 3.3160(13) 12_453
Sb1 Eu1 3.3357(11) 26_556
Sb1 Eu1 3.3357(11) 32_554
Sb1 Eu2 3.3809(11) 10_454
Sb1 Eu2 3.3809(11) 8
Sb1 Eu3 3.5314(10) 25
Sb1 Eu3 3.5314(10) 27_565
Sb2 In1 2.8649(9) .
Sb2 Eu2 3.2748(12) 28_556
Sb2 Eu4 3.3072(13) 10_454
Sb2 Eu1 3.3172(13) .
Sb2 Eu1 3.3482(14) 6_556
Sb2 Eu3 3.3869(12) 2
Sb2 Eu4 3.5837(12) 19_567
Sb2 Eu2 3.8593(13) 19_566
Sb3 Eu3 3.2264(12) 20_667
Sb3 Eu2 3.2916(13) 17_666
Sb3 Eu1 3.3147(13) 16_556
Sb3 Eu1 3.3286(12) 1_665
Sb3 Eu4 3.3574(14) 3_655
Sb3 Eu4 3.3691(12) 10_564
Sb3 Eu2 3.3954(12) 1_666
Sb3 Eu4 3.8937(14) 7_556
Sb4 Sb1 3.2569(14) 10_454
Sb4 Eu1 3.3265(10) 23_565
Sb4 Eu1 3.3265(10) 26_556
Sb4 Eu1 3.3265(10) 32_554
Sb4 Eu1 3.3265(10) 17_556
Sb4 Eu2 3.5516(10) 8
Sb4 Eu2 3.5516(10) .
Sb4 Eu2 3.5516(10) 10_454
Sb4 Eu2 3.5516(10) 15_444
Eu1 Sb3 3.3147(13) 16_556
Eu1 Sb4 3.3265(10) 17_556
Eu1 Sb3 3.3286(12) 1_445
Eu1 Sb1 3.3357(11) 26_546
Eu1 Sb2 3.3482(13) 6_556
Eu1 Eu4 3.7237(13) 10_454
Eu1 Eu1 3.8625(14) 16_446
Eu1 Eu3 3.9683(13) 2
Eu1 Eu2 4.0943(15) 17_556
Eu1 Eu2 4.0978(13) 24_556
Eu1 Eu2 4.3442(13) 31_556
Eu2 Sb2 3.2748(12) 19_566
Eu2 Sb3 3.2916(12) 17_666
Eu2 Sb1 3.3809(11) 10_454
Eu2 Sb3 3.3954(12) 1_444
Eu2 In1 3.7322(11) 1_554
Eu2 Sb2 3.8593(13) 28_556
Eu2 Eu4 3.9522(12) 19_566
Eu2 Eu3 3.9566(13) 20_556
Eu2 Eu1 4.0943(15) 17_556
Eu2 Eu1 4.0978(13) 32_554
Eu2 Eu1 4.3442(13) 23_565
Eu3 Sb3 3.2264(12) 32_444
Eu3 Sb3 3.2264(12) 27_466
Eu3 Sb2 3.3869(12) 5_556
Eu3 Sb2 3.3869(12) 2_554
Eu3 Sb1 3.5314(10) 25
Eu3 Sb1 3.5314(10) 20_656
Eu3 Eu4 3.8264(13) 23_665
Eu3 Eu4 3.8264(13) 20_657
Eu3 Eu2 3.9566(13) 32
Eu3 Eu2 3.9566(13) 27
Eu3 Eu1 3.9683(12) 2_554
Eu3 Eu1 3.9683(13) 5_556
Eu4 Sb2 3.3072(13) 10_454
Eu4 Sb1 3.3160(13) 11_545
Eu4 Sb3 3.3574(14) 4_464
Eu4 Sb3 3.3691(12) 10_564
Eu4 Sb2 3.5837(12) 28_557
Eu4 Eu1 3.7237(13) 10_454
Eu4 Eu3 3.8264(13) 27_566
Eu4 Sb3 3.8937(14) 7_446
Eu4 Eu2 3.9522(12) 28_556
Eu4 Eu3 4.0210(12) 26_556
Eu4 Eu4 4.216(2) 16_556
In1 Sb2 2.8649(10) 10_454
In1 Sb2 2.8649(10) 28_557
In1 Sb2 2.8649(10) 19_567
In1 Eu2 3.7322(11) 10_455
In1 Eu2 3.7322(11) 19_566
In1 Eu2 3.7322(11) 28_556
In1 Eu2 3.7322(11) 1_556
